data_9004337
loop_
_publ_author_name
'Ercit, T. S.'
'Van Velthuizen, J.'

_publ_section_title
;Gaultite, a new zeolite-like mineral species from Mont Saint-Hilaire, Quebec,
 and its crystal structure Locality: Mont Saint-Hilaire, Quebec, Canada
;
_journal_name_full 'The Canadian Mineralogist'
_journal_page_first 855
_journal_page_last 863
_journal_volume 32
_journal_year 1994
_chemical_compound_source 'Mont Saint-Hilaire, Quebec, Canada'
_chemical_formula_sum 'H8 Na4 O24 Si7 Zn2'
_chemical_name_mineral Gaultite
_space_group_IT_number 43
_symmetry_space_group_name_Hall 'F -2d 2'
_symmetry_space_group_name_H-M 'F 2 d d'
_cell_angle_alpha 90
_cell_angle_beta 90
_cell_angle_gamma 90
_cell_formula_units_Z 8
_cell_length_a 10.231
_cell_length_b 39.91
_cell_length_c 10.339
_cell_volume 4221.612
_database_code_amcsd 0005410
_exptl_crystal_density_diffrn 2.553
_cod_original_formula_sum 'Zn2 Si7 Na4 O24 H8'
_cod_database_code 9004337

loop_
_space_group_symop_operation_xyz
x,y,z
1/2+x,y,1/2+z
1/2+x,1/2+y,z
x,1/2+y,1/2+z
1/4+x,1/4+y,1/4-z
3/4+x,1/4+y,3/4-z
3/4+x,3/4+y,1/4-z
1/4+x,3/4+y,3/4-z
1/4+x,1/4-y,1/4+z
3/4+x,1/4-y,3/4+z
3/4+x,3/4-y,1/4+z
1/4+x,3/4-y,3/4+z
1/2+x,-y,1/2-z
+x,-y,-z
+x,1/2-y,1/2-z
1/2+x,1/2-y,-z

loop_
_atom_site_aniso_label
_atom_site_aniso_U_11
_atom_site_aniso_U_22
_atom_site_aniso_U_33
_atom_site_aniso_U_12
_atom_site_aniso_U_13
_atom_site_aniso_U_23
Zn 0.01160 0.01050 0.01060 -0.00060 0.00220 0.00130
Si1 0.00910 0.01060 0.00840 0.00150 -0.00190 -0.00030
Si2 0.00990 0.00970 0.00960 0.00100 -0.00220 0.00030
Si3 0.00790 0.00980 0.00820 0.00160 -0.00060 -0.00040
Si4 0.00950 0.00820 0.00930 0.00000 0.00000 0.00130
Na1 0.02840 0.02200 0.02730 0.00060 -0.01180 0.00470
O1 0.01390 0.00890 0.02060 0.00140 0.00370 0.00030
O2 0.00690 0.01880 0.01500 0.00290 -0.00190 -0.00090
O3 0.01470 0.01290 0.01820 -0.00290 0.00390 -0.00270
O4 0.01560 0.02930 0.00800 -0.00130 -0.00050 -0.00170
O5 0.01150 0.01980 0.01060 -0.00010 -0.00400 -0.00040
O6 0.01470 0.01070 0.01110 0.00270 0.00470 -0.00010
O7 0.02900 0.01540 0.01340 -0.00440 -0.00430 0.00340
O8 0.01600 0.01170 0.01390 0.00010 0.00260 0.00240
O9 0.01520 0.01470 0.02380 0.00320 -0.00100 -0.00410
OW1 0.02870 0.01620 0.02730 0.00280 0.00140 0.00230
OW2 0.01900 0.02040 0.02480 -0.00400 0.00360 -0.00140

loop_
_atom_site_label
_atom_site_fract_x
_atom_site_fract_y
_atom_site_fract_z
_atom_site_occupancy
_atom_site_U_iso_or_equiv
_atom_site_type_symbol
_atom_site_attached_hydrogens
Zn 0.25000 0.05464 0.33774 1.00000 ? Zn 0
Si1 0.28100 0.16421 0.09090 1.00000 ? Si 0
Si2 0.24610 0.09015 0.05540 1.00000 ? Si 0
Si3 0.53550 0.07200 0.04390 1.00000 ? Si 0
Si4 0.60580 0.00000 0.00000 1.00000 ? Si 0
Na1 0.04450 0.12519 0.30030 1.00000 ? Na 0
Na2*1 0.32750 0.23960 0.05610 0.50000 ? Na 0
Na2*2 0.36220 0.25340 0.08710 0.50000 ? Na 0
O1 0.50820 0.03154 0.03550 1.00000 ? O 0
O2 0.39930 0.09110 0.01160 1.00000 ? O 0
O3 0.21050 0.12776 0.11130 1.00000 ? O 0
O4 0.57720 0.08149 0.19140 1.00000 ? O 0
O5 0.41740 0.16520 0.17080 1.00000 ? O 0
O6 0.14660 0.08424 0.44800 1.00000 ? O 0
O7 0.21410 0.06228 0.15680 1.00000 ? O 0
O8 0.19140 0.00868 0.37400 1.00000 ? O 0
O9 0.18610 0.19363 0.13280 1.00000 ? O 0
OW1 0.13470 0.16020 0.46210 1.00000 ? O 0
OW2 0.16930 0.27680 0.12960 1.00000 ? O 0
OW3 0.48310 0.25170 0.22100 1.00000 0.03320 O 0
H1 0.14600 0.18000 0.44500 1.00000 0.01000 H 0
H2 0.07000 0.16000 0.51100 1.00000 0.01000 H 0
H3 0.08500 0.26900 0.14400 1.00000 0.01000 H 0
H4 0.18000 0.28700 0.20400 1.00000 0.01000 H 0

loop_
_cod_changelog_entry_id
_cod_changelog_entry_author
_cod_changelog_entry_date
_cod_changelog_entry_text
1
;cod-tools version 3.8.0
Id: cif_guess_AMCSD_atom_types 9574 2023-05-10 09:00:05Z saulius
;
2023-05-10T18:48:57+03:00
;Derived atom types and hydrogen counts
from atom names that follow the AMCSD naming convention
(Wat == water, O-H == hydroxyl).
;
2
;cod-tools version 3.10.1
Id: cif_fix_AMCSD_atom_labels 10224 2024-08-07 11:09:31Z saulius
;
2024-08-07T19:39:10+03:00
;Changed the following '_atom_site_label' values:
the first duplicated label 'Na2*'  converted to 'Na2*1'
duplicated label 'Na2*' at index 7 converted to 'Na2*2'
;

loop_
_cod_related_entry_id
_cod_related_entry_database
_cod_related_entry_code
1 AMCSD 0005410
